data_4079954
loop_
_publ_author_name
'Vogt, Matthias'
'Rivada-Wheelaghan, Orestes'
'Iron, Mark A.'
'Leitus, Gregory'
'Diskin-Posner, Yael'
'Shimon, Linda J. W.'
'Ben-David, Yehoshoa'
'Milstein, David'

_publ_section_title
;
 Anionic Nickel(II) Complexes with Doubly Deprotonated PNP Pincer-Type
 Ligands and Their Reactivity toward CO2
;
_journal_issue 1
_journal_name_full Organometallics
_journal_page_first 300
_journal_paper_doi 10.1021/om3010838
_journal_volume 32
_journal_year 2013
_chemical_formula_moiety 'C19 H35 Cl N Ni P2, C H2 CL2, Cl'
_chemical_formula_sum 'C20 H37 Cl4 N Ni P2'
_chemical_formula_weight 553.96
_chemical_name_systematic
; 
 ? 
;
_space_group_IT_number 4
_symmetry_cell_setting monoclinic
_symmetry_space_group_name_Hall 'P 2yb'
_symmetry_space_group_name_H-M 'P 1 21 1'
_atom_sites_solution_hydrogens geom
_atom_sites_solution_primary direct
_atom_sites_solution_secondary difmap
_audit_creation_method SHELXL-97
_cell_angle_alpha 90.00
_cell_angle_beta 108.2250(5)
_cell_angle_gamma 90.00
_cell_formula_units_Z 4
_cell_length_a 15.85360(10)
_cell_length_b 11.12400(10)
_cell_length_c 16.0637(2)
_cell_measurement_reflns_used 6494
_cell_measurement_temperature 120(2)
_cell_measurement_theta_max 27.48
_cell_measurement_theta_min 2.55
_cell_volume 2690.81(5)
_computing_cell_refinement HKL
_computing_data_collection HKL
_computing_data_reduction HKL
_computing_structure_refinement 'SHELXL-97 (Sheldrick, 1997)'
_computing_structure_solution 'SIR-97 (Altmore et al, 1994)'
_diffrn_ambient_temperature 120(2)
_diffrn_measured_fraction_theta_full 0.999
_diffrn_measured_fraction_theta_max 0.999
_diffrn_measurement_device_type 'Nonius KappaCCD'
_diffrn_measurement_method 'omega and phi scan'
_diffrn_radiation_monochromator graphite
_diffrn_radiation_source 'fine-focus sealed tube'
_diffrn_radiation_type MoK\a
_diffrn_radiation_wavelength 0.71073
_diffrn_reflns_av_R_equivalents 0.1382
_diffrn_reflns_av_sigmaI/netI 0.0810
_diffrn_reflns_limit_h_max 20
_diffrn_reflns_limit_h_min -20
_diffrn_reflns_limit_k_max 14
_diffrn_reflns_limit_k_min -13
_diffrn_reflns_limit_l_max 20
_diffrn_reflns_limit_l_min -20
_diffrn_reflns_number 49975
_diffrn_reflns_theta_full 27.47
_diffrn_reflns_theta_max 27.47
_diffrn_reflns_theta_min 2.59
_exptl_absorpt_coefficient_mu 1.245
_exptl_absorpt_correction_T_max 0.9404
_exptl_absorpt_correction_T_min 0.7888
_exptl_absorpt_correction_type cylinder
_exptl_absorpt_process_details
;
Cylinder (Maslen, 1992)
;
_exptl_crystal_colour yellow
_exptl_crystal_density_diffrn 1.367
_exptl_crystal_density_method 'not measured'
_exptl_crystal_description needle
_exptl_crystal_F_000 1160
_exptl_crystal_size_max 0.20
_exptl_crystal_size_mid 0.05
_exptl_crystal_size_min 0.05
_refine_diff_density_max 0.785
_refine_diff_density_min -0.891
_refine_diff_density_rms 0.085
_refine_ls_abs_structure_details 'Flack H D (1983), Acta Cryst. A39, 876-881'
_refine_ls_abs_structure_Flack -0.003(10)
_refine_ls_extinction_method none
_refine_ls_goodness_of_fit_ref 1.040
_refine_ls_hydrogen_treatment constr
_refine_ls_matrix_type full
_refine_ls_number_parameters 533
_refine_ls_number_reflns 12180
_refine_ls_number_restraints 10
_refine_ls_restrained_S_all 1.043
_refine_ls_R_factor_all 0.0577
_refine_ls_R_factor_gt 0.0478
_refine_ls_shift/su_max 0.001
_refine_ls_shift/su_mean 0.000
_refine_ls_structure_factor_coef Fsqd
_refine_ls_weighting_details 'calc w=1/[\s^2^(Fo^2^)+(0.0283P)^2^+2.9684P] where P=(Fo^2^+2Fc^2^)/3'
_refine_ls_weighting_scheme calc
_refine_ls_wR_factor_gt 0.1036
_refine_ls_wR_factor_ref 0.1080
_reflns_number_gt 10753
_reflns_number_total 12180
_reflns_threshold_expression >2sigma(I)
_cod_data_source_file om3010838_si_002.cif
_cod_data_source_block m1305_complex_3
_cod_depositor_comments
;
The following automatic conversions were performed:

'_symmetry_cell_setting' value 'Monoclinic' changed to 'monoclinic'
according to /home/saulius/struct/CIF-dictionaries/cif_core.dic
dictionary named 'cif_core.dic' version 2.4.2 from 2011-04-26.

Automatic conversion script
Id: cif_fix_values 1891 2012-01-12 08:04:46Z andrius 
;
_cod_original_cell_volume 2690.81(4)
_cod_original_sg_symbol_Hall P2yb
_cod_original_sg_symbol_H-M P2(1)
_cod_database_code 4079954

loop_
_symmetry_equiv_pos_as_xyz
'x, y, z'
'-x, y+1/2, -z'

loop_
_atom_site_label
_atom_site_type_symbol
_atom_site_fract_x
_atom_site_fract_y
_atom_site_fract_z
_atom_site_U_iso_or_equiv
_atom_site_adp_type
_atom_site_occupancy
_atom_site_symmetry_multiplicity
_atom_site_calc_flag
_atom_site_refinement_flags
_atom_site_disorder_assembly
_atom_site_disorder_group
Ni1 Ni 0.29316(3) 0.19192(4) 0.43873(3) 0.01713(10) Uani 1 1 d . . .
P1 P 0.31145(6) 0.05215(8) 0.53900(6) 0.01780(19) Uani 1 1 d . . .
P2 P 0.26336(7) 0.33801(8) 0.34209(6) 0.0186(2) Uani 1 1 d . . .
N1 N 0.17148(18) 0.1987(3) 0.43543(18) 0.0145(6) Uani 1 1 d . . .
C1 C 0.1962(2) 0.0122(3) 0.5238(2) 0.0183(7) Uani 1 1 d . . .
H1A H 0.1806 -0.0620 0.4882 0.022 Uiso 1 1 calc R . .
H1B H 0.1877 -0.0031 0.5813 0.022 Uiso 1 1 calc R . .
C2 C 0.1371(2) 0.1141(3) 0.4780(2) 0.0160(7) Uani 1 1 d . . .
C3 C 0.0508(3) 0.1220(3) 0.4801(3) 0.0203(8) Uani 1 1 d . . .
H3 H 0.0294 0.0650 0.5127 0.024 Uiso 1 1 calc R . .
C4 C -0.0048(2) 0.2130(3) 0.4346(2) 0.0222(8) Uani 1 1 d . . .
H4 H -0.0645 0.2183 0.4351 0.027 Uiso 1 1 calc R . .
C5 C 0.0284(2) 0.2962(3) 0.3882(2) 0.0211(8) Uani 1 1 d . . .
H5 H -0.0089 0.3574 0.3549 0.025 Uiso 1 1 calc R . .
C6 C 0.1165(2) 0.2888(3) 0.3913(2) 0.0167(7) Uani 1 1 d . . .
C7 C 0.1548(3) 0.3847(3) 0.3469(3) 0.0209(8) Uani 1 1 d . . .
H7A H 0.1606 0.4610 0.3798 0.025 Uiso 1 1 calc R . .
H7B H 0.1143 0.3985 0.2868 0.025 Uiso 1 1 calc R . .
C8 C 0.3723(3) -0.0848(3) 0.5297(3) 0.0218(8) Uani 1 1 d . . .
H8 H 0.4366 -0.0631 0.5457 0.026 Uiso 1 1 calc R . .
C9 C 0.3431(3) -0.1296(4) 0.4345(3) 0.0295(9) Uani 1 1 d . . .
H9A H 0.3837 -0.1929 0.4282 0.044 Uiso 1 1 calc R . .
H9B H 0.3444 -0.0627 0.3953 0.044 Uiso 1 1 calc R . .
H9C H 0.2827 -0.1619 0.4193 0.044 Uiso 1 1 calc R . .
C10 C 0.3635(3) -0.1831(4) 0.5932(3) 0.0306(9) Uani 1 1 d . . .
H10A H 0.3018 -0.2112 0.5762 0.046 Uiso 1 1 calc R . .
H10B H 0.3803 -0.1506 0.6528 0.046 Uiso 1 1 calc R . .
H10C H 0.4026 -0.2505 0.5911 0.046 Uiso 1 1 calc R . .
C11 C 0.3571(3) 0.1027(4) 0.6535(3) 0.0232(8) Uani 1 1 d . . .
H11 H 0.3457 0.0382 0.6920 0.028 Uiso 1 1 calc R . .
C12 C 0.3072(3) 0.2163(4) 0.6662(3) 0.0334(10) Uani 1 1 d . . .
H12A H 0.3317 0.2444 0.7268 0.050 Uiso 1 1 calc R . .
H12B H 0.2440 0.1976 0.6536 0.050 Uiso 1 1 calc R . .
H12C H 0.3141 0.2793 0.6262 0.050 Uiso 1 1 calc R . .
C13 C 0.4569(3) 0.1224(5) 0.6794(3) 0.0379(11) Uani 1 1 d . . .
H13A H 0.4703 0.1776 0.6377 0.057 Uiso 1 1 calc R . .
H13B H 0.4866 0.0453 0.6788 0.057 Uiso 1 1 calc R . .
H13C H 0.4781 0.1571 0.7384 0.057 Uiso 1 1 calc R . .
C14 C 0.3374(3) 0.4697(3) 0.3709(3) 0.0234(8) Uani 1 1 d . . .
H14 H 0.3958 0.4455 0.3645 0.028 Uiso 1 1 calc R . .
C15 C 0.3540(3) 0.5034(4) 0.4667(3) 0.0329(10) Uani 1 1 d . . .
H15A H 0.4046 0.5585 0.4857 0.049 Uiso 1 1 calc R . .
H15B H 0.3669 0.4306 0.5029 0.049 Uiso 1 1 calc R . .
H15C H 0.3011 0.5428 0.4731 0.049 Uiso 1 1 calc R . .
C16 C 0.3031(3) 0.5772(3) 0.3099(3) 0.0300(9) Uani 1 1 d . . .
H16A H 0.2521 0.6132 0.3229 0.045 Uiso 1 1 calc R . .
H16B H 0.2847 0.5500 0.2488 0.045 Uiso 1 1 calc R . .
H16C H 0.3504 0.6372 0.3190 0.045 Uiso 1 1 calc R . .
C17 C 0.2479(3) 0.3044(4) 0.2259(3) 0.0337(10) Uani 1 1 d . . .
H17 H 0.2227 0.3779 0.1911 0.040 Uiso 1 1 calc R . .
C18 C 0.3363(5) 0.2764(5) 0.2108(4) 0.0559(17) Uani 1 1 d . . .
H18A H 0.3629 0.2050 0.2447 0.084 Uiso 1 1 calc R . .
H18B H 0.3766 0.3450 0.2297 0.084 Uiso 1 1 calc R . .
H18C H 0.3262 0.2611 0.1484 0.084 Uiso 1 1 calc R . .
C19 C 0.1802(5) 0.2024(5) 0.1943(3) 0.0632(19) Uani 1 1 d . . .
H19A H 0.1709 0.1870 0.1320 0.095 Uiso 1 1 calc R . .
H19B H 0.1238 0.2257 0.2027 0.095 Uiso 1 1 calc R . .
H19C H 0.2028 0.1294 0.2281 0.095 Uiso 1 1 calc R . .
Cl1 Cl 0.43135(6) 0.18659(10) 0.44471(8) 0.0332(2) Uani 1 1 d . . .
Ni2 Ni 0.87663(3) 0.95400(4) 0.12454(3) 0.01707(10) Uani 1 1 d . . .
P3 P 0.78460(7) 1.10398(8) 0.08297(6) 0.0189(2) Uani 1 1 d . . .
P4 P 0.96835(6) 0.80749(8) 0.18129(6) 0.01690(19) Uani 1 1 d . . .
N2 N 0.85418(19) 0.9628(3) 0.23465(18) 0.0167(6) Uani 1 1 d . . .
C20 C 0.7779(3) 1.1569(3) 0.1886(3) 0.0237(8) Uani 1 1 d . . .
H20A H 0.8145 1.2300 0.2070 0.028 Uiso 1 1 calc R . .
H20B H 0.7156 1.1771 0.1835 0.028 Uiso 1 1 calc R . .
C21 C 0.8108(2) 1.0598(3) 0.2550(2) 0.0182(7) Uani 1 1 d . . .
C22 C 0.7995(3) 1.0694(3) 0.3368(2) 0.0212(8) Uani 1 1 d . . .
H22 H 0.7678 1.1358 0.3494 0.025 Uiso 1 1 calc R . .
C23 C 0.8338(3) 0.9840(4) 0.4000(2) 0.0250(8) Uani 1 1 d . . .
H23 H 0.8279 0.9923 0.4567 0.030 Uiso 1 1 calc R . .
C24 C 0.8769(3) 0.8859(3) 0.3799(2) 0.0210(8) Uani 1 1 d . . .
H24 H 0.9006 0.8256 0.4227 0.025 Uiso 1 1 calc R . .
C25 C 0.8857(2) 0.8755(3) 0.2975(2) 0.0164(7) Uani 1 1 d . . .
C26 C 0.9288(2) 0.7680(3) 0.2728(2) 0.0192(8) Uani 1 1 d . . .
H26A H 0.8855 0.7012 0.2557 0.023 Uiso 1 1 calc R . .
H26B H 0.9792 0.7414 0.3234 0.023 Uiso 1 1 calc R . .
C27 C 0.6708(3) 1.0641(4) 0.0186(3) 0.0276(9) Uani 1 1 d . . .
H27 H 0.6305 1.1311 0.0234 0.033 Uiso 1 1 calc R . .
C28 C 0.6439(3) 0.9498(5) 0.0583(3) 0.0404(11) Uani 1 1 d . . .
H28A H 0.5803 0.9347 0.0308 0.061 Uiso 1 1 calc R . .
H28B H 0.6563 0.9609 0.1215 0.061 Uiso 1 1 calc R . .
H28C H 0.6780 0.8811 0.0478 0.061 Uiso 1 1 calc R . .
C29 C 0.6616(3) 1.0459(5) -0.0787(3) 0.0391(11) Uani 1 1 d . . .
H29A H 0.7007 0.9805 -0.0846 0.059 Uiso 1 1 calc R . .
H29B H 0.6782 1.1202 -0.1025 0.059 Uiso 1 1 calc R . .
H29C H 0.5999 1.0255 -0.1112 0.059 Uiso 1 1 calc R . .
C30 C 0.8197(3) 1.2304(3) 0.0293(3) 0.0258(9) Uani 1 1 d . . .
H30 H 0.8204 1.2016 -0.0295 0.031 Uiso 1 1 calc R . .
C31 C 0.7559(3) 1.3366(4) 0.0136(3) 0.0337(10) Uani 1 1 d . . .
H31A H 0.7581 1.3725 0.0700 0.051 Uiso 1 1 calc R . .
H31B H 0.6954 1.3087 -0.0166 0.051 Uiso 1 1 calc R . .
H31C H 0.7731 1.3968 -0.0226 0.051 Uiso 1 1 calc R . .
C32 C 0.9144(3) 1.2662(4) 0.0804(3) 0.0341(10) Uani 1 1 d . . .
H32A H 0.9364 1.3242 0.0462 0.051 Uiso 1 1 calc R . .
H32B H 0.9524 1.1947 0.0918 0.051 Uiso 1 1 calc R . .
H32C H 0.9154 1.3027 0.1362 0.051 Uiso 1 1 calc R . .
C33 C 1.0848(2) 0.8518(3) 0.2318(2) 0.0197(7) Uani 1 1 d . . .
H33 H 1.1160 0.7841 0.2701 0.024 Uiso 1 1 calc R . .
C34 C 1.0897(3) 0.9613(4) 0.2900(2) 0.0247(8) Uani 1 1 d . . .
H34A H 1.1519 0.9842 0.3173 0.037 Uiso 1 1 calc R . .
H34B H 1.0630 0.9419 0.3358 0.037 Uiso 1 1 calc R . .
H34C H 1.0573 1.0283 0.2545 0.037 Uiso 1 1 calc R . .
C35 C 1.1308(3) 0.8729(4) 0.1626(3) 0.0335(10) Uani 1 1 d . . .
H35A H 1.0993 0.9359 0.1221 0.050 Uiso 1 1 calc R . .
H35B H 1.1303 0.7983 0.1301 0.050 Uiso 1 1 calc R . .
H35C H 1.1923 0.8981 0.1913 0.050 Uiso 1 1 calc R . .
C36 C 0.9678(3) 0.6724(3) 0.1166(2) 0.0220(8) Uani 1 1 d . . .
H36 H 0.9964 0.6930 0.0711 0.026 Uiso 1 1 calc R . .
C37 C 0.8726(3) 0.6322(4) 0.0692(3) 0.0314(10) Uani 1 1 d . . .
H37A H 0.8731 0.5695 0.0265 0.047 Uiso 1 1 calc R . .
H37B H 0.8378 0.7011 0.0388 0.047 Uiso 1 1 calc R . .
H37C H 0.8458 0.6003 0.1120 0.047 Uiso 1 1 calc R . .
C38 C 1.0222(3) 0.5711(4) 0.1734(3) 0.0283(9) Uani 1 1 d . . .
H38A H 0.9957 0.5492 0.2188 0.042 Uiso 1 1 calc R . .
H38B H 1.0833 0.5984 0.2010 0.042 Uiso 1 1 calc R . .
H38C H 1.0222 0.5008 0.1365 0.042 Uiso 1 1 calc R . .
Cl2 Cl 0.90227(7) 0.94492(10) 0.00028(6) 0.0300(2) Uani 1 1 d . . .
Cl3 Cl 0.13949(6) 0.68589(9) 0.43146(6) 0.02451(19) Uani 1 1 d . . .
Cl4 Cl 0.82884(7) 0.46271(9) 0.26362(6) 0.0272(2) Uani 1 1 d . . .
C39 C 0.6259(4) 0.5230(6) 0.1067(5) 0.074(2) Uani 1 1 d D . .
H39A H 0.6815 0.5373 0.1552 0.089 Uiso 1 1 calc R A 1
H39B H 0.6424 0.5072 0.0532 0.089 Uiso 1 1 calc R A 1
Cl5 Cl 0.57455(11) 0.39059(17) 0.13182(13) 0.0744(5) Uani 1 1 d D B .
Cl6 Cl 0.56409(16) 0.6520(2) 0.09051(18) 0.0595(9) Uani 0.604(5) 1 d PD B 1
Cl6A Cl 0.5984(4) 0.5757(5) 0.0089(4) 0.0849(18) Uiso 0.396(5) 1 d P B 2
C40 C 0.5058(8) 0.4865(15) 0.7247(11) 0.091(6) Uani 0.534(6) 1 d PD C 3
H40A H 0.5160 0.5274 0.6740 0.109 Uiso 0.534(6) 1 calc PR C 3
H40B H 0.4621 0.4218 0.7005 0.109 Uiso 0.534(6) 1 calc PR C 3
Cl7 Cl 0.6069(3) 0.4152(6) 0.7831(4) 0.0939(15) Uani 0.534(6) 1 d PD C 3
Cl8 Cl 0.4555(3) 0.5874(5) 0.7723(3) 0.0939(15) Uani 0.534(6) 1 d PD C 3
C40A C 0.5158(10) 0.4635(17) 0.6973(8) 0.046(4) Uiso 0.466(6) 1 d PD C 4
H40C H 0.5431 0.5268 0.6709 0.055 Uiso 0.466(6) 1 calc PR C 4
H40D H 0.4954 0.3977 0.6542 0.055 Uiso 0.466(6) 1 calc PR C 4
Cl7A Cl 0.5931(3) 0.4089(5) 0.7923(3) 0.0552(13) Uiso 0.466(6) 1 d PD C 4
Cl8A Cl 0.4280(3) 0.5212(4) 0.7247(3) 0.0793(15) Uiso 0.466(6) 1 d PD C 4

loop_
_atom_site_aniso_label
_atom_site_aniso_U_11
_atom_site_aniso_U_22
_atom_site_aniso_U_33
_atom_site_aniso_U_23
_atom_site_aniso_U_13
_atom_site_aniso_U_12
Ni1 0.0130(2) 0.0177(2) 0.0225(2) 0.00302(19) 0.00815(18) 0.00064(18)
P1 0.0150(5) 0.0173(4) 0.0210(5) 0.0012(4) 0.0055(4) 0.0011(4)
P2 0.0199(5) 0.0169(5) 0.0216(5) 0.0015(4) 0.0101(4) -0.0016(4)
N1 0.0109(13) 0.0161(14) 0.0159(13) -0.0019(12) 0.0032(11) -0.0009(12)
C1 0.0180(19) 0.0167(17) 0.0212(18) 0.0024(14) 0.0074(15) -0.0001(14)
C2 0.0153(18) 0.0157(17) 0.0184(17) -0.0028(14) 0.0073(14) -0.0032(14)
C3 0.0206(19) 0.0208(18) 0.0228(19) -0.0053(15) 0.0114(16) -0.0072(15)
C4 0.0133(17) 0.029(2) 0.0246(18) -0.0058(16) 0.0066(15) -0.0019(15)
C5 0.0153(18) 0.0219(18) 0.0235(19) -0.0025(15) 0.0021(15) 0.0002(14)
C6 0.0190(18) 0.0161(17) 0.0138(16) -0.0001(13) 0.0035(14) -0.0010(13)
C7 0.0156(19) 0.0220(19) 0.0225(19) 0.0045(15) 0.0021(15) 0.0016(14)
C8 0.021(2) 0.0167(17) 0.029(2) 0.0023(15) 0.0103(16) 0.0044(14)
C9 0.033(2) 0.0215(19) 0.038(2) -0.0009(18) 0.016(2) 0.0012(17)
C10 0.038(3) 0.021(2) 0.037(2) 0.0064(18) 0.018(2) 0.0092(18)
C11 0.022(2) 0.0251(19) 0.0206(19) -0.0034(16) 0.0032(16) 0.0020(16)
C12 0.031(2) 0.037(2) 0.031(2) -0.0085(19) 0.0070(18) 0.0077(18)
C13 0.023(2) 0.052(3) 0.032(2) -0.012(2) -0.0001(19) 0.003(2)
C14 0.0201(19) 0.0193(19) 0.036(2) -0.0010(17) 0.0157(16) -0.0021(15)
C15 0.031(2) 0.029(2) 0.035(2) -0.0023(19) 0.005(2) -0.0041(18)
C16 0.039(3) 0.020(2) 0.037(2) 0.0017(17) 0.021(2) -0.0048(17)
C17 0.058(3) 0.023(2) 0.025(2) 0.0026(18) 0.021(2) -0.002(2)
C18 0.095(5) 0.042(3) 0.052(3) 0.012(2) 0.054(3) 0.023(3)
C19 0.117(6) 0.047(3) 0.030(2) -0.014(2) 0.027(3) -0.042(4)
Cl1 0.0172(4) 0.0318(5) 0.0554(6) 0.0100(5) 0.0182(4) 0.0030(4)
Ni2 0.0206(2) 0.0175(2) 0.0147(2) 0.00127(18) 0.00788(17) 0.00221(18)
P3 0.0213(5) 0.0187(4) 0.0174(4) 0.0003(4) 0.0071(4) 0.0017(4)
P4 0.0192(5) 0.0163(4) 0.0162(4) 0.0004(4) 0.0070(4) 0.0007(4)
N2 0.0159(15) 0.0168(14) 0.0169(14) -0.0011(13) 0.0042(11) -0.0011(12)
C20 0.025(2) 0.0234(19) 0.0228(19) -0.0044(15) 0.0080(16) 0.0002(15)
C21 0.0138(17) 0.0206(18) 0.0200(18) -0.0023(14) 0.0052(14) -0.0034(14)
C22 0.0194(19) 0.0247(19) 0.0215(18) -0.0052(15) 0.0095(15) 0.0000(15)
C23 0.031(2) 0.033(2) 0.0156(17) -0.0020(15) 0.0133(16) -0.0063(17)
C24 0.026(2) 0.0202(18) 0.0178(18) -0.0014(15) 0.0075(16) -0.0067(15)
C25 0.0141(18) 0.0187(17) 0.0171(17) 0.0003(14) 0.0057(14) -0.0057(13)
C26 0.0178(19) 0.0220(18) 0.0174(18) 0.0015(14) 0.0047(15) -0.0002(14)
C27 0.021(2) 0.031(2) 0.029(2) -0.0031(17) 0.0059(17) 0.0005(17)
C28 0.030(2) 0.040(2) 0.047(3) 0.004(2) 0.006(2) -0.012(2)
C29 0.035(3) 0.051(3) 0.027(2) -0.006(2) 0.003(2) -0.002(2)
C30 0.031(2) 0.0236(19) 0.0237(19) 0.0039(16) 0.0101(17) 0.0020(16)
C31 0.049(3) 0.022(2) 0.031(2) 0.0048(17) 0.014(2) 0.0051(19)
C32 0.041(3) 0.028(2) 0.035(2) -0.0006(19) 0.014(2) -0.0078(19)
C33 0.0162(18) 0.0209(18) 0.0224(18) 0.0004(15) 0.0065(15) -0.0015(14)
C34 0.023(2) 0.0275(19) 0.0237(18) -0.0036(17) 0.0077(15) -0.0036(17)
C35 0.030(2) 0.044(3) 0.032(2) -0.010(2) 0.018(2) -0.009(2)
C36 0.035(2) 0.0153(18) 0.0191(17) -0.0019(15) 0.0132(16) -0.0008(15)
C37 0.037(3) 0.027(2) 0.024(2) -0.0044(17) 0.0016(19) -0.0047(18)
C38 0.035(2) 0.0213(19) 0.030(2) -0.0016(17) 0.0124(19) 0.0034(17)
Cl2 0.0434(6) 0.0322(5) 0.0205(4) 0.0046(4) 0.0187(4) 0.0093(5)
Cl3 0.0232(4) 0.0270(5) 0.0257(4) 0.0048(4) 0.0110(4) 0.0047(4)
Cl4 0.0289(5) 0.0294(5) 0.0249(4) -0.0021(4) 0.0106(4) -0.0004(4)
C39 0.046(4) 0.091(5) 0.075(5) 0.003(4) 0.005(3) 0.007(3)
Cl5 0.0492(9) 0.0779(11) 0.0838(12) 0.0064(9) 0.0031(8) 0.0101(8)
Cl6 0.0405(14) 0.0602(15) 0.0706(17) 0.0076(12) 0.0073(12) -0.0042(10)
C40 0.046(8) 0.100(15) 0.134(17) 0.031(13) 0.039(10) -0.010(8)
Cl7 0.0517(17) 0.120(3) 0.116(3) 0.056(2) 0.0350(16) 0.0177(15)
Cl8 0.0517(17) 0.120(3) 0.116(3) 0.056(2) 0.0350(16) 0.0177(15)

loop_
_atom_type_symbol
_atom_type_description
_atom_type_scat_dispersion_real
_atom_type_scat_dispersion_imag
_atom_type_scat_source
C C 0.0033 0.0016 'International Tables Vol C Tables 4.2.6.8 and 6.1.1.4'
H H 0.0000 0.0000 'International Tables Vol C Tables 4.2.6.8 and 6.1.1.4'
N N 0.0061 0.0033 'International Tables Vol C Tables 4.2.6.8 and 6.1.1.4'
P P 0.1023 0.0942 'International Tables Vol C Tables 4.2.6.8 and 6.1.1.4'
Cl Cl 0.1484 0.1585 'International Tables Vol C Tables 4.2.6.8 and 6.1.1.4'
Ni Ni 0.3393 1.1124 'International Tables Vol C Tables 4.2.6.8 and 6.1.1.4'

loop_
_geom_angle_atom_site_label_1
_geom_angle_atom_site_label_2
_geom_angle_atom_site_label_3
_geom_angle
N1 Ni1 Cl1 178.85(10)
N1 Ni1 P1 87.08(9)
Cl1 Ni1 P1 92.78(4)
N1 Ni1 P2 87.64(9)
Cl1 Ni1 P2 92.45(4)
P1 Ni1 P2 174.25(4)
C1 P1 C8 108.51(17)
C1 P1 C11 105.85(18)
C8 P1 C11 106.41(19)
C1 P1 Ni1 100.25(12)
C8 P1 Ni1 118.77(13)
C11 P1 Ni1 115.98(14)
C7 P2 C14 107.39(17)
C7 P2 C17 105.8(2)
C14 P2 C17 106.73(19)
C7 P2 Ni1 100.29(12)
C14 P2 Ni1 115.55(14)
C17 P2 Ni1 119.82(14)
C6 N1 C2 118.2(3)
C6 N1 Ni1 121.0(2)
C2 N1 Ni1 120.8(2)
C2 C1 P1 109.0(2)
C2 C1 H1A 109.9
P1 C1 H1A 109.9
C2 C1 H1B 109.9
P1 C1 H1B 109.9
H1A C1 H1B 108.3
N1 C2 C3 121.2(3)
N1 C2 C1 118.5(3)
C3 C2 C1 120.3(3)
C2 C3 C4 120.2(3)
C2 C3 H3 119.9
C4 C3 H3 119.9
C5 C4 C3 118.8(3)
C5 C4 H4 120.6
C3 C4 H4 120.6
C6 C5 C4 119.3(3)
C6 C5 H5 120.4
C4 C5 H5 120.4
N1 C6 C5 122.1(3)
N1 C6 C7 118.4(3)
C5 C6 C7 119.4(3)
C6 C7 P2 110.0(2)
C6 C7 H7A 109.7
P2 C7 H7A 109.7
C6 C7 H7B 109.7
P2 C7 H7B 109.7
H7A C7 H7B 108.2
C10 C8 C9 111.7(3)
C10 C8 P1 112.3(3)
C9 C8 P1 110.4(3)
C10 C8 H8 107.4
C9 C8 H8 107.4
P1 C8 H8 107.4
C8 C9 H9A 109.5
C8 C9 H9B 109.5
H9A C9 H9B 109.5
C8 C9 H9C 109.5
H9A C9 H9C 109.5
H9B C9 H9C 109.5
C8 C10 H10A 109.5
C8 C10 H10B 109.5
H10A C10 H10B 109.5
C8 C10 H10C 109.5
H10A C10 H10C 109.5
H10B C10 H10C 109.5
C13 C11 C12 112.3(4)
C13 C11 P1 111.6(3)
C12 C11 P1 109.0(3)
C13 C11 H11 108.0
C12 C11 H11 108.0
P1 C11 H11 108.0
C11 C12 H12A 109.5
C11 C12 H12B 109.5
H12A C12 H12B 109.5
C11 C12 H12C 109.5
H12A C12 H12C 109.5
H12B C12 H12C 109.5
C11 C13 H13A 109.5
C11 C13 H13B 109.5
H13A C13 H13B 109.5
C11 C13 H13C 109.5
H13A C13 H13C 109.5
H13B C13 H13C 109.5
C15 C14 C16 111.6(3)
C15 C14 P2 110.1(3)
C16 C14 P2 112.8(3)
C15 C14 H14 107.3
C16 C14 H14 107.3
P2 C14 H14 107.3
C14 C15 H15A 109.5
C14 C15 H15B 109.5
H15A C15 H15B 109.5
C14 C15 H15C 109.5
H15A C15 H15C 109.5
H15B C15 H15C 109.5
C14 C16 H16A 109.5
C14 C16 H16B 109.5
H16A C16 H16B 109.5
C14 C16 H16C 109.5
H16A C16 H16C 109.5
H16B C16 H16C 109.5
C18 C17 C19 112.2(4)
C18 C17 P2 111.4(4)
C19 C17 P2 110.0(3)
C18 C17 H17 107.7
C19 C17 H17 107.7
P2 C17 H17 107.7
C17 C18 H18A 109.5
C17 C18 H18B 109.5
H18A C18 H18B 109.5
C17 C18 H18C 109.5
H18A C18 H18C 109.5
H18B C18 H18C 109.5
C17 C19 H19A 109.5
C17 C19 H19B 109.5
H19A C19 H19B 109.5
C17 C19 H19C 109.5
H19A C19 H19C 109.5
H19B C19 H19C 109.5
N2 Ni2 Cl2 179.71(11)
N2 Ni2 P3 86.77(10)
Cl2 Ni2 P3 93.10(4)
N2 Ni2 P4 86.82(9)
Cl2 Ni2 P4 93.30(4)
P3 Ni2 P4 173.47(4)
C30 P3 C20 107.80(18)
C30 P3 C27 108.2(2)
C20 P3 C27 105.57(19)
C30 P3 Ni2 117.42(14)
C20 P3 Ni2 100.92(13)
C27 P3 Ni2 115.76(14)
C26 P4 C36 108.61(17)
C26 P4 C33 105.08(17)
C36 P4 C33 107.32(18)
C26 P4 Ni2 99.45(12)
C36 P4 Ni2 119.52(13)
C33 P4 Ni2 115.46(13)
C21 N2 C25 118.3(3)
C21 N2 Ni2 120.8(2)
C25 N2 Ni2 120.8(2)
C21 C20 P3 108.7(3)
C21 C20 H20A 109.9
P3 C20 H20A 109.9
C21 C20 H20B 109.9
P3 C20 H20B 109.9
H20A C20 H20B 108.3
N2 C21 C22 120.6(3)
N2 C21 C20 119.2(3)
C22 C21 C20 120.1(3)
C23 C22 C21 120.6(3)
C23 C22 H22 119.7
C21 C22 H22 119.7
C22 C23 C24 119.1(3)
C22 C23 H23 120.5
C24 C23 H23 120.5
C25 C24 C23 119.8(4)
C25 C24 H24 120.1
C23 C24 H24 120.1
N2 C25 C24 121.5(3)
N2 C25 C26 117.6(3)
C24 C25 C26 120.9(3)
C25 C26 P4 108.8(2)
C25 C26 H26A 109.9
P4 C26 H26A 109.9
C25 C26 H26B 109.9
P4 C26 H26B 109.9
H26A C26 H26B 108.3
C29 C27 C28 111.2(4)
C29 C27 P3 111.7(3)
C28 C27 P3 108.5(3)
C29 C27 H27 108.5
C28 C27 H27 108.5
P3 C27 H27 108.5
C27 C28 H28A 109.5
C27 C28 H28B 109.5
H28A C28 H28B 109.5
C27 C28 H28C 109.5
H28A C28 H28C 109.5
H28B C28 H28C 109.5
C27 C29 H29A 109.5
C27 C29 H29B 109.5
H29A C29 H29B 109.5
C27 C29 H29C 109.5
H29A C29 H29C 109.5
H29B C29 H29C 109.5
C32 C30 C31 112.2(4)
C32 C30 P3 110.0(3)
C31 C30 P3 112.9(3)
C32 C30 H30 107.1
C31 C30 H30 107.1
P3 C30 H30 107.1
C30 C31 H31A 109.5
C30 C31 H31B 109.5
H31A C31 H31B 109.5
C30 C31 H31C 109.5
H31A C31 H31C 109.5
H31B C31 H31C 109.5
C30 C32 H32A 109.5
C30 C32 H32B 109.5
H32A C32 H32B 109.5
C30 C32 H32C 109.5
H32A C32 H32C 109.5
H32B C32 H32C 109.5
C34 C33 C35 112.3(3)
C34 C33 P4 109.7(3)
C35 C33 P4 111.3(3)
C34 C33 H33 107.8
C35 C33 H33 107.8
P4 C33 H33 107.8
C33 C34 H34A 109.5
C33 C34 H34B 109.5
H34A C34 H34B 109.5
C33 C34 H34C 109.5
H34A C34 H34C 109.5
H34B C34 H34C 109.5
C33 C35 H35A 109.5
C33 C35 H35B 109.5
H35A C35 H35B 109.5
C33 C35 H35C 109.5
H35A C35 H35C 109.5
H35B C35 H35C 109.5
C37 C36 C38 111.4(3)
C37 C36 P4 110.6(3)
C38 C36 P4 111.4(3)
C37 C36 H36 107.8
C38 C36 H36 107.8
P4 C36 H36 107.8
C36 C37 H37A 109.5
C36 C37 H37B 109.5
H37A C37 H37B 109.5
C36 C37 H37C 109.5
H37A C37 H37C 109.5
H37B C37 H37C 109.5
C36 C38 H38A 109.5
C36 C38 H38B 109.5
H38A C38 H38B 109.5
C36 C38 H38C 109.5
H38A C38 H38C 109.5
H38B C38 H38C 109.5
Cl6A C39 Cl6 65.0(3)
Cl6A C39 Cl5 121.2(5)
Cl6 C39 Cl5 116.5(4)
Cl6A C39 H39A 127.8
Cl6 C39 H39A 108.2
Cl5 C39 H39A 108.2
Cl6 C39 H39B 108.2
Cl5 C39 H39B 108.2
H39A C39 H39B 107.3
Cl8 C40 Cl7 122.2(10)
Cl8 C40 H40A 106.8
Cl7 C40 H40A 106.8
Cl8 C40 H40B 106.8
Cl7 C40 H40B 106.8
H40A C40 H40B 106.6
Cl8A C40A Cl7A 108.2(7)
Cl8A C40A H40C 110.1
Cl7A C40A H40C 110.1
Cl8A C40A H40D 110.1
Cl7A C40A H40D 110.1
H40C C40A H40D 108.4

loop_
_geom_bond_atom_site_label_1
_geom_bond_atom_site_label_2
_geom_bond_distance
Ni1 N1 1.915(3)
Ni1 Cl1 2.1634(10)
Ni1 P1 2.1917(10)
Ni1 P2 2.1944(10)
P1 C1 1.822(4)
P1 C8 1.834(4)
P1 C11 1.842(4)
P2 C7 1.822(4)
P2 C14 1.843(4)
P2 C17 1.844(4)
N1 C6 1.371(5)
N1 C2 1.372(5)
C1 C2 1.507(5)
C1 H1A 0.9900
C1 H1B 0.9900
C2 C3 1.382(5)
C3 C4 1.391(6)
C3 H3 0.9500
C4 C5 1.390(5)
C4 H4 0.9500
C5 C6 1.385(5)
C5 H5 0.9500
C6 C7 1.512(5)
C7 H7A 0.9900
C7 H7B 0.9900
C8 C10 1.532(6)
C8 C9 1.536(6)
C8 H8 1.0000
C9 H9A 0.9800
C9 H9B 0.9800
C9 H9C 0.9800
C10 H10A 0.9800
C10 H10B 0.9800
C10 H10C 0.9800
C11 C13 1.520(6)
C11 C12 1.538(6)
C11 H11 1.0000
C12 H12A 0.9800
C12 H12B 0.9800
C12 H12C 0.9800
C13 H13A 0.9800
C13 H13B 0.9800
C13 H13C 0.9800
C14 C15 1.525(6)
C14 C16 1.535(6)
C14 H14 1.0000
C15 H15A 0.9800
C15 H15B 0.9800
C15 H15C 0.9800
C16 H16A 0.9800
C16 H16B 0.9800
C16 H16C 0.9800
C17 C18 1.527(8)
C17 C19 1.535(7)
C17 H17 1.0000
C18 H18A 0.9800
C18 H18B 0.9800
C18 H18C 0.9800
C19 H19A 0.9800
C19 H19B 0.9800
C19 H19C 0.9800
Ni2 N2 1.913(3)
Ni2 Cl2 2.1604(10)
Ni2 P3 2.1791(11)
Ni2 P4 2.1846(10)
P3 C30 1.825(4)
P3 C20 1.831(4)
P3 C27 1.832(4)
P4 C26 1.824(4)
P4 C36 1.825(4)
P4 C33 1.837(4)
N2 C21 1.373(5)
N2 C25 1.377(5)
C20 C21 1.492(5)
C20 H20A 0.9900
C20 H20B 0.9900
C21 C22 1.385(5)
C22 C23 1.372(6)
C22 H22 0.9500
C23 C24 1.379(6)
C23 H23 0.9500
C24 C25 1.378(5)
C24 H24 0.9500
C25 C26 1.491(5)
C26 H26A 0.9900
C26 H26B 0.9900
C27 C29 1.537(6)
C27 C28 1.541(6)
C27 H27 1.0000
C28 H28A 0.9800
C28 H28B 0.9800
C28 H28C 0.9800
C29 H29A 0.9800
C29 H29B 0.9800
C29 H29C 0.9800
C30 C32 1.522(6)
C30 C31 1.525(6)
C30 H30 1.0000
C31 H31A 0.9800
C31 H31B 0.9800
C31 H31C 0.9800
C32 H32A 0.9800
C32 H32B 0.9800
C32 H32C 0.9800
C33 C34 1.523(5)
C33 C35 1.526(5)
C33 H33 1.0000
C34 H34A 0.9800
C34 H34B 0.9800
C34 H34C 0.9800
C35 H35A 0.9800
C35 H35B 0.9800
C35 H35C 0.9800
C36 C37 1.530(6)
C36 C38 1.534(5)
C36 H36 1.0000
C37 H37A 0.9800
C37 H37B 0.9800
C37 H37C 0.9800
C38 H38A 0.9800
C38 H38B 0.9800
C38 H38C 0.9800
C39 Cl6A 1.604(9)
C39 Cl6 1.711(7)
C39 Cl5 1.789(7)
C39 H39A 0.9900
C39 H39B 0.9900
C40 Cl8 1.692(14)
C40 Cl7 1.771(12)
C40 H40A 0.9900
C40 H40B 0.9900
C40A Cl8A 1.711(12)
C40A Cl7A 1.740(12)
C40A H40C 0.9900
C40A H40D 0.9900

loop_
_geom_torsion_atom_site_label_1
_geom_torsion_atom_site_label_2
_geom_torsion_atom_site_label_3
_geom_torsion_atom_site_label_4
_geom_torsion
N1 Ni1 P1 C1 15.97(15)
Cl1 Ni1 P1 C1 -165.17(13)
N1 Ni1 P1 C8 133.83(18)
Cl1 Ni1 P1 C8 -47.31(16)
N1 Ni1 P1 C11 -97.41(17)
Cl1 Ni1 P1 C11 81.44(15)
N1 Ni1 P2 C7 12.57(16)
Cl1 Ni1 P2 C7 -166.28(13)
N1 Ni1 P2 C14 127.62(16)
Cl1 Ni1 P2 C14 -51.24(14)
N1 Ni1 P2 C17 -102.5(2)
Cl1 Ni1 P2 C17 78.69(19)
P1 Ni1 N1 C6 169.4(3)
P2 Ni1 N1 C6 -8.3(3)
P1 Ni1 N1 C2 -10.0(3)
P2 Ni1 N1 C2 172.3(3)
C8 P1 C1 C2 -146.0(3)
C11 P1 C1 C2 100.1(3)
Ni1 P1 C1 C2 -20.8(3)
C6 N1 C2 C3 -3.0(5)
Ni1 N1 C2 C3 176.4(3)
C6 N1 C2 C1 177.7(3)
Ni1 N1 C2 C1 -2.9(4)
P1 C1 C2 N1 17.3(4)
P1 C1 C2 C3 -162.0(3)
N1 C2 C3 C4 3.6(5)
C1 C2 C3 C4 -177.2(3)
C2 C3 C4 C5 -0.8(6)
C3 C4 C5 C6 -2.4(5)
C2 N1 C6 C5 -0.3(5)
Ni1 N1 C6 C5 -179.7(3)
C2 N1 C6 C7 178.0(3)
Ni1 N1 C6 C7 -1.4(4)
C4 C5 C6 N1 3.0(5)
C4 C5 C6 C7 -175.3(3)
N1 C6 C7 P2 12.9(4)
C5 C6 C7 P2 -168.8(3)
C14 P2 C7 C6 -137.2(3)
C17 P2 C7 C6 109.1(3)
Ni1 P2 C7 C6 -16.1(3)
C1 P1 C8 C10 -55.1(3)
C11 P1 C8 C10 58.4(3)
Ni1 P1 C8 C10 -168.5(3)
C1 P1 C8 C9 70.2(3)
C11 P1 C8 C9 -176.3(3)
Ni1 P1 C8 C9 -43.2(3)
C1 P1 C11 C13 172.0(3)
C8 P1 C11 C13 56.7(4)
Ni1 P1 C11 C13 -77.9(3)
C1 P1 C11 C12 -63.5(3)
C8 P1 C11 C12 -178.8(3)
Ni1 P1 C11 C12 46.7(3)
C7 P2 C14 C15 67.1(3)
C17 P2 C14 C15 -179.8(3)
Ni1 P2 C14 C15 -43.8(3)
C7 P2 C14 C16 -58.3(3)
C17 P2 C14 C16 54.8(3)
Ni1 P2 C14 C16 -169.2(2)
C7 P2 C17 C18 174.1(3)
C14 P2 C17 C18 59.9(4)
Ni1 P2 C17 C18 -73.8(4)
C7 P2 C17 C19 -60.8(4)
C14 P2 C17 C19 -175.0(4)
Ni1 P2 C17 C19 51.2(4)
N2 Ni2 P3 C30 132.25(18)
Cl2 Ni2 P3 C30 -47.49(16)
N2 Ni2 P3 C20 15.46(16)
Cl2 Ni2 P3 C20 -164.28(14)
N2 Ni2 P3 C27 -97.91(18)
Cl2 Ni2 P3 C27 82.35(16)
N2 Ni2 P4 C26 18.41(15)
Cl2 Ni2 P4 C26 -161.85(13)
N2 Ni2 P4 C36 136.18(17)
Cl2 Ni2 P4 C36 -44.08(15)
N2 Ni2 P4 C33 -93.39(16)
Cl2 Ni2 P4 C33 86.35(14)
P3 Ni2 N2 C21 -12.4(3)
P4 Ni2 N2 C21 166.4(3)
P3 Ni2 N2 C25 171.4(3)
P4 Ni2 N2 C25 -9.9(2)
C30 P3 C20 C21 -141.6(3)
C27 P3 C20 C21 103.0(3)
Ni2 P3 C20 C21 -17.9(3)
C25 N2 C21 C22 0.4(5)
Ni2 N2 C21 C22 -176.0(3)
C25 N2 C21 C20 178.6(3)
Ni2 N2 C21 C20 2.3(4)
P3 C20 C21 N2 12.0(4)
P3 C20 C21 C22 -169.7(3)
N2 C21 C22 C23 1.9(6)
C20 C21 C22 C23 -176.4(4)
C21 C22 C23 C24 -2.3(6)
C22 C23 C24 C25 0.5(6)
C21 N2 C25 C24 -2.2(5)
Ni2 N2 C25 C24 174.2(3)
C21 N2 C25 C26 177.1(3)
Ni2 N2 C25 C26 -6.6(4)
C23 C24 C25 N2 1.7(5)
C23 C24 C25 C26 -177.5(3)
N2 C25 C26 P4 23.0(4)
C24 C25 C26 P4 -157.8(3)
C36 P4 C26 C25 -151.4(3)
C33 P4 C26 C25 94.0(3)
Ni2 P4 C26 C25 -25.7(3)
C30 P3 C27 C29 51.6(4)
C20 P3 C27 C29 166.8(3)
Ni2 P3 C27 C29 -82.6(3)
C30 P3 C27 C28 174.5(3)
C20 P3 C27 C28 -70.3(3)
Ni2 P3 C27 C28 40.3(3)
C20 P3 C30 C32 66.6(3)
C27 P3 C30 C32 -179.7(3)
Ni2 P3 C30 C32 -46.4(3)
C20 P3 C30 C31 -59.6(4)
C27 P3 C30 C31 54.1(4)
Ni2 P3 C30 C31 -172.6(3)
C26 P4 C33 C34 -62.1(3)
C36 P4 C33 C34 -177.5(3)
Ni2 P4 C33 C34 46.4(3)
C26 P4 C33 C35 173.0(3)
C36 P4 C33 C35 57.5(3)
Ni2 P4 C33 C35 -78.5(3)
C26 P4 C36 C37 69.1(3)
C33 P4 C36 C37 -177.8(3)
Ni2 P4 C36 C37 -43.8(3)
C26 P4 C36 C38 -55.3(3)
C33 P4 C36 C38 57.8(3)
Ni2 P4 C36 C38 -168.3(2)
